data_4064902
loop_
_publ_author_name
'Summerscales, Owen T.'
'Olmstead, Marilyn M.'
'Power, Philip P.'

_publ_section_title
;
 Tethered Heavy Dicarbene Analogues: Synthesis and Structure of
 Ditetryldiyl Ethers (Ar&#x2032;E)2(\m-O) (E = Ge, Sn; Ar&#x2032; =
 C6H3-2,6-(C6H3-2,6-iPr2)2)
;
_journal_issue 13
_journal_name_full Organometallics
_journal_page_first 3468
_journal_paper_doi 10.1021/om2004018
_journal_volume 30
_journal_year 2011
_chemical_formula_moiety 'C30 H37 Ge O0.62'
_chemical_formula_sum 'C30 H37 Ge O0.62'
_chemical_formula_weight 480.19
_chemical_name_systematic
; 
 ? 
;
_space_group_IT_number 2
_symmetry_cell_setting triclinic
_symmetry_space_group_name_Hall '-P 1'
_symmetry_space_group_name_H-M 'P -1'
_atom_sites_solution_hydrogens geom
_atom_sites_solution_primary direct
_atom_sites_solution_secondary difmap
_audit_creation_method SHELXL-97
_cell_angle_alpha 63.729(2)
_cell_angle_beta 81.404(2)
_cell_angle_gamma 69.289(2)
_cell_formula_units_Z 2
_cell_length_a 9.1539(3)
_cell_length_b 12.7546(5)
_cell_length_c 13.0263(5)
_cell_measurement_reflns_used 9915
_cell_measurement_temperature 90(2)
_cell_measurement_theta_max 27.61
_cell_measurement_theta_min 2.51
_cell_volume 1275.61(9)
_computing_cell_refinement 'SAINT (7.68A) (Bruker, 2009)'
_computing_data_collection 'Apex2 (2010-11.3) (Bruker, 2010)'
_computing_data_reduction 'SAINT (7.68A) (Bruker, 2009)'
_computing_molecular_graphics 'SHELXTL 5.1, XP (Sheldrick, 1994)'
_computing_publication_material SHELXL97
_computing_structure_refinement 'SHELXL-97 (Sheldrick, 2008)'
_computing_structure_solution 'SHELXS-97 (Sheldrick, 2008)'
_diffrn_ambient_temperature 90(2)
_diffrn_measured_fraction_theta_full 0.998
_diffrn_measured_fraction_theta_max 0.998
_diffrn_measurement_device_type 'Bruker APEX-II Duo CCD'
_diffrn_measurement_method '\f and \w scans'
_diffrn_radiation_monochromator graphite
_diffrn_radiation_source 'fine-focus sealed tube'
_diffrn_radiation_type MoK\a
_diffrn_radiation_wavelength 0.71073
_diffrn_reflns_av_R_equivalents 0.0105
_diffrn_reflns_av_sigmaI/netI 0.0105
_diffrn_reflns_limit_h_max 11
_diffrn_reflns_limit_h_min -11
_diffrn_reflns_limit_k_max 16
_diffrn_reflns_limit_k_min -16
_diffrn_reflns_limit_l_max 16
_diffrn_reflns_limit_l_min -16
_diffrn_reflns_number 16887
_diffrn_reflns_theta_full 27.48
_diffrn_reflns_theta_max 27.48
_diffrn_reflns_theta_min 1.95
_exptl_absorpt_coefficient_mu 1.218
_exptl_absorpt_correction_T_max 0.7039
_exptl_absorpt_correction_T_min 0.5375
_exptl_absorpt_correction_type multi-scan
_exptl_absorpt_process_details 'SADABS 2008/2 (Sheldrick, 2008)'
_exptl_crystal_colour Green
_exptl_crystal_density_diffrn 1.250
_exptl_crystal_density_meas 0
_exptl_crystal_density_method 'not measured'
_exptl_crystal_description Block
_exptl_crystal_F_000 508
_exptl_crystal_size_max 0.58
_exptl_crystal_size_mid 0.36
_exptl_crystal_size_min 0.31
_refine_diff_density_max 0.346
_refine_diff_density_min -0.303
_refine_diff_density_rms 0.040
_refine_ls_extinction_method none
_refine_ls_goodness_of_fit_ref 0.647
_refine_ls_hydrogen_treatment constr
_refine_ls_matrix_type full
_refine_ls_number_parameters 325
_refine_ls_number_reflns 5832
_refine_ls_number_restraints 0
_refine_ls_restrained_S_all 0.647
_refine_ls_R_factor_all 0.0263
_refine_ls_R_factor_gt 0.0249
_refine_ls_shift/su_max 0.001
_refine_ls_shift/su_mean 0.000
_refine_ls_structure_factor_coef Fsqd
_refine_ls_weighting_details 'calc w=1/[\s^2^(Fo^2^)+(0.0366P)^2^+1.9133P] where P=(Fo^2^+2Fc^2^)/3'
_refine_ls_weighting_scheme calc
_refine_ls_wR_factor_gt 0.0619
_refine_ls_wR_factor_ref 0.0630
_reflns_number_gt 5502
_reflns_number_total 5832
_reflns_threshold_expression >2sigma(I)
_cod_data_source_file om2004018_si_003.cif
_cod_data_source_block ots20
_cod_depositor_comments
;
The following automatic conversions were performed:

'_symmetry_cell_setting' value 'Triclinic' changed to 'triclinic'
according to /home/saulius/struct/CIF-dictionaries/cif_core.dic
dictionary named 'cif_core.dic' version 2.4.1 from
2010-06-29.

'_exptl_absorpt_correction_type' value 'Multi-scan'
changed to 'multi-scan' according to
/home/saulius/struct/CIF-dictionaries/cif_core.dic dictionary named
'cif_core.dic' version 2.4.1 from 2010-06-29.

Automatic conversion script
Id: cif_fix_values 1715 2011-07-08 13:25:40Z adriana 
;
_cod_original_cell_volume 1275.61(8)
_cod_database_code 4064902

loop_
_symmetry_equiv_pos_as_xyz
'x, y, z'
'-x, -y, -z'

loop_
_atom_site_label
_atom_site_type_symbol
_atom_site_fract_x
_atom_site_fract_y
_atom_site_fract_z
_atom_site_U_iso_or_equiv
_atom_site_adp_type
_atom_site_occupancy
_atom_site_symmetry_multiplicity
_atom_site_calc_flag
_atom_site_refinement_flags
_atom_site_disorder_group
Ge1 Ge 0.34656(7) 0.14454(6) 0.39557(6) 0.01974(12) Uani 0.50 1 d P 1
Ge2 Ge 0.38846(7) 0.11461(6) 0.41410(6) 0.02113(12) Uani 0.50 1 d P 2
C1 C 0.50193(12) 0.21389(10) 0.28242(9) 0.0147(2) Uani 1 1 d . .
C4 C 0.63895(13) 0.36697(10) 0.09590(10) 0.0198(2) Uani 1 1 d . .
H4 H 0.6867 0.4178 0.0333 0.024 Uiso 1 1 calc R .
C11 C 0.30699(14) 0.04462(11) 0.10465(10) 0.0205(2) Uani 1 1 d . .
H11 H 0.2071 0.0648 0.0750 0.025 Uiso 1 1 calc R .
C9 C 0.56019(14) -0.10263(10) 0.17386(10) 0.0199(2) Uani 1 1 d . .
H9 H 0.6330 -0.1830 0.1912 0.024 Uiso 1 1 calc R .
C24 C 0.58415(14) 0.28017(10) 0.48595(10) 0.0184(2) Uani 1 1 d . .
C18 C 0.82032(15) -0.18515(11) 0.33212(11) 0.0265(3) Uani 1 1 d . .
H18A H 0.8422 -0.2424 0.2964 0.040 Uiso 1 1 calc R .
H18B H 0.7399 -0.1999 0.3905 0.040 Uiso 1 1 calc R .
H18C H 0.9159 -0.1983 0.3679 0.040 Uiso 1 1 calc R .
C2 C 0.53429(12) 0.31141(10) 0.28714(9) 0.0156(2) Uani 1 1 d . .
C7 C 0.49147(13) 0.10080(10) 0.16756(9) 0.0155(2) Uani 1 1 d . .
C5 C 0.60453(13) 0.27260(11) 0.08909(9) 0.0187(2) Uani 1 1 d . .
H5 H 0.6281 0.2595 0.0213 0.022 Uiso 1 1 calc R .
C8 C 0.60102(13) -0.01812(10) 0.19431(9) 0.0170(2) Uani 1 1 d . .
C10 C 0.41509(14) -0.07140(11) 0.12861(10) 0.0209(2) Uani 1 1 d . .
H10 H 0.3899 -0.1297 0.1140 0.025 Uiso 1 1 calc R .
C27 C 0.80131(17) 0.08820(12) 0.60617(11) 0.0306(3) Uani 1 1 d . .
H27A H 0.8240 0.1256 0.6508 0.046 Uiso 1 1 calc R .
H27B H 0.8963 0.0245 0.6000 0.046 Uiso 1 1 calc R .
H27C H 0.7201 0.0507 0.6445 0.046 Uiso 1 1 calc R .
C13 C 0.22355(14) 0.26099(11) 0.09210(11) 0.0226(2) Uani 1 1 d . .
H13 H 0.2589 0.3030 0.1280 0.027 Uiso 1 1 calc R .
C6 C 0.53546(12) 0.19662(10) 0.18108(9) 0.0153(2) Uani 1 1 d . .
C22 C 0.39329(16) 0.40174(12) 0.57453(11) 0.0254(3) Uani 1 1 d . .
H22 H 0.3627 0.4234 0.6374 0.030 Uiso 1 1 calc R .
C21 C 0.29556(15) 0.45898(11) 0.48050(11) 0.0239(2) Uani 1 1 d . .
H21 H 0.1975 0.5191 0.4797 0.029 Uiso 1 1 calc R .
C3 C 0.60324(13) 0.38666(10) 0.19463(10) 0.0185(2) Uani 1 1 d . .
H3 H 0.6258 0.4516 0.1993 0.022 Uiso 1 1 calc R .
C23 C 0.53572(15) 0.31290(11) 0.57752(10) 0.0231(2) Uani 1 1 d . .
H23 H 0.6015 0.2736 0.6430 0.028 Uiso 1 1 calc R .
C28 C 0.23020(14) 0.49706(11) 0.28305(11) 0.0239(2) Uani 1 1 d . .
H28 H 0.2748 0.4571 0.2293 0.029 Uiso 1 1 calc R .
C26 C 0.86381(15) 0.25582(12) 0.43033(11) 0.0269(3) Uani 1 1 d . .
H26A H 0.8321 0.3137 0.3510 0.040 Uiso 1 1 calc R .
H26B H 0.9668 0.1957 0.4314 0.040 Uiso 1 1 calc R .
H26C H 0.8689 0.3015 0.4728 0.040 Uiso 1 1 calc R .
C20 C 0.33893(13) 0.42962(10) 0.38666(10) 0.0194(2) Uani 1 1 d . .
C19 C 0.48468(13) 0.34010(10) 0.38958(9) 0.0165(2) Uani 1 1 d . .
C17 C 0.88124(15) -0.03100(13) 0.14335(12) 0.0294(3) Uani 1 1 d . .
H17A H 0.9829 -0.0494 0.1745 0.044 Uiso 1 1 calc R .
H17B H 0.8454 0.0553 0.0869 0.044 Uiso 1 1 calc R .
H17C H 0.8912 -0.0856 0.1065 0.044 Uiso 1 1 calc R .
C14 C 0.2188(2) 0.33701(13) -0.03730(13) 0.0421(4) Uani 1 1 d . .
H14A H 0.1829 0.2986 -0.0748 0.063 Uiso 1 1 calc R .
H14B H 0.3237 0.3402 -0.0643 0.063 Uiso 1 1 calc R .
H14C H 0.1469 0.4211 -0.0559 0.063 Uiso 1 1 calc R .
C29 C 0.06676(16) 0.48643(14) 0.31622(14) 0.0364(3) Uani 1 1 d . .
H29A H 0.0745 0.3990 0.3562 0.055 Uiso 1 1 calc R .
H29B H 0.0025 0.5257 0.2470 0.055 Uiso 1 1 calc R .
H29C H 0.0186 0.5278 0.3667 0.055 Uiso 1 1 calc R .
C12 C 0.34281(13) 0.13236(10) 0.12346(9) 0.0178(2) Uani 1 1 d . .
C16 C 0.76240(13) -0.05198(11) 0.24078(10) 0.0203(2) Uani 1 1 d . .
H16 H 0.7552 0.0042 0.2771 0.024 Uiso 1 1 calc R .
C25 C 0.74437(14) 0.18779(11) 0.48638(10) 0.0215(2) Uani 1 1 d . .
H25 H 0.7373 0.1457 0.4391 0.026 Uiso 1 1 calc R .
C30 C 0.22274(17) 0.63268(13) 0.22001(12) 0.0320(3) Uani 1 1 d . .
H30A H 0.1786 0.6744 0.2707 0.048 Uiso 1 1 calc R .
H30B H 0.1566 0.6734 0.1516 0.048 Uiso 1 1 calc R .
H30C H 0.3282 0.6371 0.1975 0.048 Uiso 1 1 calc R .
C15 C 0.06094(17) 0.25751(15) 0.13726(16) 0.0422(4) Uani 1 1 d . .
H15A H 0.0200 0.2224 0.0991 0.063 Uiso 1 1 calc R .
H15B H -0.0086 0.3416 0.1217 0.063 Uiso 1 1 calc R .
H15C H 0.0669 0.2063 0.2200 0.063 Uiso 1 1 calc R .
O1 O 0.4458(2) 0.00818(18) 0.51148(17) 0.0283(5) Uani 0.4592(13) 1 d P 1
O2 O 0.5151(11) -0.0594(8) 0.4460(7) 0.013(2) Uani 0.082(3) 1 d P 2
O3 O 0.1389(14) 0.1671(11) 0.4099(10) 0.030(3) Uani 0.082(3) 1 d P 2

loop_
_atom_site_aniso_label
_atom_site_aniso_U_11
_atom_site_aniso_U_22
_atom_site_aniso_U_33
_atom_site_aniso_U_23
_atom_site_aniso_U_13
_atom_site_aniso_U_12
Ge1 0.0204(3) 0.0193(3) 0.0168(2) -0.0041(2) 0.00313(18) -0.0090(2)
Ge2 0.0228(3) 0.0190(3) 0.0169(2) -0.0039(2) 0.00357(19) -0.0077(2)
C1 0.0139(5) 0.0139(5) 0.0152(5) -0.0060(4) 0.0001(4) -0.0035(4)
C4 0.0206(5) 0.0197(5) 0.0175(5) -0.0056(4) 0.0034(4) -0.0087(4)
C11 0.0208(5) 0.0259(6) 0.0177(5) -0.0100(5) 0.0005(4) -0.0100(5)
C9 0.0260(6) 0.0164(5) 0.0171(5) -0.0078(4) 0.0014(4) -0.0060(4)
C24 0.0234(5) 0.0163(5) 0.0178(5) -0.0071(4) 0.0028(4) -0.0102(4)
C18 0.0278(6) 0.0208(6) 0.0260(6) -0.0077(5) -0.0068(5) -0.0021(5)
C2 0.0145(5) 0.0152(5) 0.0164(5) -0.0074(4) -0.0002(4) -0.0030(4)
C7 0.0186(5) 0.0174(5) 0.0119(5) -0.0073(4) 0.0023(4) -0.0066(4)
C5 0.0200(5) 0.0211(5) 0.0149(5) -0.0085(4) 0.0022(4) -0.0062(4)
C8 0.0194(5) 0.0175(5) 0.0137(5) -0.0069(4) 0.0012(4) -0.0056(4)
C10 0.0291(6) 0.0224(6) 0.0174(5) -0.0103(4) 0.0028(4) -0.0138(5)
C27 0.0374(7) 0.0250(6) 0.0234(6) -0.0068(5) -0.0073(5) -0.0047(5)
C13 0.0191(5) 0.0224(6) 0.0263(6) -0.0130(5) -0.0039(4) -0.0016(4)
C6 0.0140(5) 0.0146(5) 0.0161(5) -0.0068(4) -0.0007(4) -0.0027(4)
C22 0.0374(7) 0.0258(6) 0.0215(6) -0.0156(5) 0.0116(5) -0.0169(5)
C21 0.0260(6) 0.0213(6) 0.0284(6) -0.0153(5) 0.0097(5) -0.0097(5)
C3 0.0191(5) 0.0165(5) 0.0209(5) -0.0078(4) 0.0007(4) -0.0072(4)
C23 0.0332(6) 0.0230(6) 0.0175(5) -0.0090(5) 0.0023(5) -0.0143(5)
C28 0.0199(6) 0.0227(6) 0.0284(6) -0.0137(5) 0.0002(5) -0.0023(4)
C26 0.0219(6) 0.0299(6) 0.0273(6) -0.0121(5) 0.0005(5) -0.0068(5)
C20 0.0208(5) 0.0175(5) 0.0227(6) -0.0104(4) 0.0039(4) -0.0083(4)
C19 0.0205(5) 0.0149(5) 0.0175(5) -0.0084(4) 0.0041(4) -0.0090(4)
C17 0.0203(6) 0.0331(7) 0.0296(7) -0.0093(5) -0.0004(5) -0.0077(5)
C14 0.0540(10) 0.0223(7) 0.0314(7) -0.0053(6) -0.0030(7) 0.0020(6)
C29 0.0232(6) 0.0319(7) 0.0487(9) -0.0120(6) -0.0038(6) -0.0078(5)
C12 0.0181(5) 0.0201(5) 0.0152(5) -0.0085(4) 0.0014(4) -0.0056(4)
C16 0.0202(5) 0.0181(5) 0.0217(5) -0.0091(4) -0.0034(4) -0.0030(4)
C25 0.0248(6) 0.0201(5) 0.0190(5) -0.0085(4) -0.0026(4) -0.0054(5)
C30 0.0326(7) 0.0267(7) 0.0284(7) -0.0063(5) 0.0005(5) -0.0076(5)
C15 0.0221(7) 0.0377(8) 0.0563(10) -0.0193(7) 0.0051(6) -0.0007(6)
O1 0.0363(11) 0.0179(9) 0.0203(10) -0.0002(7) -0.0060(9) -0.0050(10)
O2 0.024(5) 0.005(4) 0.008(4) -0.003(3) -0.001(3) -0.003(3)
O3 0.032(6) 0.030(6) 0.028(6) -0.013(5) 0.003(5) -0.009(5)

loop_
_atom_type_symbol
_atom_type_description
_atom_type_scat_dispersion_real
_atom_type_scat_dispersion_imag
_atom_type_scat_source
C C 0.0033 0.0016 'International Tables Vol C Tables 4.2.6.8 and 6.1.1.4'
H H 0.0000 0.0000 'International Tables Vol C Tables 4.2.6.8 and 6.1.1.4'
O O 0.0106 0.0060 'International Tables Vol C Tables 4.2.6.8 and 6.1.1.4'
Ge Ge 0.1547 1.8001 'International Tables Vol C Tables 4.2.6.8 and 6.1.1.4'

loop_
_geom_angle_atom_site_label_1
_geom_angle_atom_site_label_2
_geom_angle_atom_site_label_3
_geom_angle
_geom_angle_site_symmetry_1
_geom_angle_site_symmetry_3
O1 Ge1 C1 109.98(8) . .
C1 Ge1 O1 84.92(6) . 2_656
O2 Ge2 O2 77.4(4) 2_656 .
O2 Ge2 C1 110.9(3) 2_656 .
O2 Ge2 C1 103.4(3) . .
O2 Ge2 O3 118.0(4) 2_656 .
O2 Ge2 O3 119.0(4) . .
C1 Ge2 O3 120.0(3) . .
C6 C1 C2 118.47(10) . .
C6 C1 Ge1 120.73(8) . .
C2 C1 Ge1 117.47(8) . .
C6 C1 Ge2 121.94(8) . .
C2 C1 Ge2 119.27(8) . .
C3 C4 C5 119.66(10) . .
C3 C4 H4 120.2 . .
C5 C4 H4 120.2 . .
C10 C11 C12 120.84(11) . .
C10 C11 H11 119.6 . .
C12 C11 H11 119.6 . .
C10 C9 C8 121.10(11) . .
C10 C9 H9 119.4 . .
C8 C9 H9 119.4 . .
C23 C24 C19 118.42(11) . .
C23 C24 C25 121.04(11) . .
C19 C24 C25 120.44(10) . .
C16 C18 H18A 109.5 . .
C16 C18 H18B 109.5 . .
H18A C18 H18B 109.5 . .
C16 C18 H18C 109.5 . .
H18A C18 H18C 109.5 . .
H18B C18 H18C 109.5 . .
C3 C2 C1 120.67(10) . .
C3 C2 C19 119.63(10) . .
C1 C2 C19 119.58(10) . .
C12 C7 C8 120.62(10) . .
C12 C7 C6 119.43(10) . .
C8 C7 C6 119.90(10) . .
C4 C5 C6 120.61(10) . .
C4 C5 H5 119.7 . .
C6 C5 H5 119.7 . .
C9 C8 C7 118.54(10) . .
C9 C8 C16 120.73(10) . .
C7 C8 C16 120.70(10) . .
C11 C10 C9 120.08(11) . .
C11 C10 H10 120.0 . .
C9 C10 H10 120.0 . .
C25 C27 H27A 109.5 . .
C25 C27 H27B 109.5 . .
H27A C27 H27B 109.5 . .
C25 C27 H27C 109.5 . .
H27A C27 H27C 109.5 . .
H27B C27 H27C 109.5 . .
C12 C13 C14 110.26(10) . .
C12 C13 C15 112.66(11) . .
C14 C13 C15 110.72(12) . .
C12 C13 H13 107.7 . .
C14 C13 H13 107.7 . .
C15 C13 H13 107.7 . .
C5 C6 C1 120.26(10) . .
C5 C6 C7 118.85(10) . .
C1 C6 C7 120.84(10) . .
C23 C22 C21 120.25(11) . .
C23 C22 H22 119.9 . .
C21 C22 H22 119.9 . .
C22 C21 C20 120.86(11) . .
C22 C21 H21 119.6 . .
C20 C21 H21 119.6 . .
C4 C3 C2 120.30(10) . .
C4 C3 H3 119.9 . .
C2 C3 H3 119.9 . .
C22 C23 C24 121.04(11) . .
C22 C23 H23 119.5 . .
C24 C23 H23 119.5 . .
C20 C28 C29 111.78(11) . .
C20 C28 C30 110.69(11) . .
C29 C28 C30 110.99(11) . .
C20 C28 H28 107.7 . .
C29 C28 H28 107.7 . .
C30 C28 H28 107.7 . .
C25 C26 H26A 109.5 . .
C25 C26 H26B 109.5 . .
H26A C26 H26B 109.5 . .
C25 C26 H26C 109.5 . .
H26A C26 H26C 109.5 . .
H26B C26 H26C 109.5 . .
C21 C20 C19 118.69(11) . .
C21 C20 C28 119.46(11) . .
C19 C20 C28 121.83(10) . .
C20 C19 C24 120.73(10) . .
C20 C19 C2 118.88(10) . .
C24 C19 C2 120.37(10) . .
C16 C17 H17A 109.5 . .
C16 C17 H17B 109.5 . .
H17A C17 H17B 109.5 . .
C16 C17 H17C 109.5 . .
H17A C17 H17C 109.5 . .
H17B C17 H17C 109.5 . .
C13 C14 H14A 109.5 . .
C13 C14 H14B 109.5 . .
H14A C14 H14B 109.5 . .
C13 C14 H14C 109.5 . .
H14A C14 H14C 109.5 . .
H14B C14 H14C 109.5 . .
C28 C29 H29A 109.5 . .
C28 C29 H29B 109.5 . .
H29A C29 H29B 109.5 . .
C28 C29 H29C 109.5 . .
H29A C29 H29C 109.5 . .
H29B C29 H29C 109.5 . .
C11 C12 C7 118.81(10) . .
C11 C12 C13 119.65(10) . .
C7 C12 C13 121.51(10) . .
C8 C16 C18 112.62(10) . .
C8 C16 C17 110.77(10) . .
C18 C16 C17 109.98(10) . .
C8 C16 H16 107.8 . .
C18 C16 H16 107.8 . .
C17 C16 H16 107.8 . .
C24 C25 C27 113.28(10) . .
C24 C25 C26 109.93(10) . .
C27 C25 C26 109.80(11) . .
C24 C25 H25 107.9 . .
C27 C25 H25 107.9 . .
C26 C25 H25 107.9 . .
C28 C30 H30A 109.5 . .
C28 C30 H30B 109.5 . .
H30A C30 H30B 109.5 . .
C28 C30 H30C 109.5 . .
H30A C30 H30C 109.5 . .
H30B C30 H30C 109.5 . .
C13 C15 H15A 109.5 . .
C13 C15 H15B 109.5 . .
H15A C15 H15B 109.5 . .
C13 C15 H15C 109.5 . .
H15A C15 H15C 109.5 . .
H15B C15 H15C 109.5 . .
O1 O1 Ge1 103.9(3) 2_656 .
O1 O1 Ge1 50.8(2) 2_656 2_656
Ge1 O1 Ge1 154.75(12) . 2_656
Ge2 O2 Ge2 102.6(4) 2_656 .

loop_
_geom_bond_atom_site_label_1
_geom_bond_atom_site_label_2
_geom_bond_distance
_geom_bond_site_symmetry_2
Ge1 O1 1.760(2) .
Ge1 C1 2.0215(13) .
Ge1 O1 2.2033(19) 2_656
Ge2 O2 1.871(9) 2_656
Ge2 O2 1.988(8) .
Ge2 C1 2.0247(13) .
Ge2 O3 2.143(12) .
C1 C6 1.4048(15) .
C1 C2 1.4044(15) .
C4 C3 1.3879(16) .
C4 C5 1.3883(16) .
C4 H4 0.9500 .
C11 C10 1.3835(17) .
C11 C12 1.3950(16) .
C11 H11 0.9500 .
C9 C10 1.3864(17) .
C9 C8 1.3933(16) .
C9 H9 0.9500 .
C24 C23 1.3949(16) .
C24 C19 1.4104(16) .
C24 C25 1.5210(16) .
C18 C16 1.5311(16) .
C18 H18A 0.9800 .
C18 H18B 0.9800 .
C18 H18C 0.9800 .
C2 C3 1.3960(15) .
C2 C19 1.5015(15) .
C7 C12 1.4090(15) .
C7 C8 1.4101(15) .
C7 C6 1.4990(15) .
C5 C6 1.3978(15) .
C5 H5 0.9500 .
C8 C16 1.5231(15) .
C10 H10 0.9500 .
C27 C25 1.5298(17) .
C27 H27A 0.9800 .
C27 H27B 0.9800 .
C27 H27C 0.9800 .
C13 C12 1.5243(16) .
C13 C14 1.5259(19) .
C13 C15 1.5250(19) .
C13 H13 1.0000 .
C22 C23 1.3844(18) .
C22 C21 1.3812(19) .
C22 H22 0.9500 .
C21 C20 1.3954(16) .
C21 H21 0.9500 .
C3 H3 0.9500 .
C23 H23 0.9500 .
C28 C20 1.5233(17) .
C28 C29 1.5303(18) .
C28 C30 1.5320(18) .
C28 H28 1.0000 .
C26 C25 1.5340(17) .
C26 H26A 0.9800 .
C26 H26B 0.9800 .
C26 H26C 0.9800 .
C20 C19 1.4087(16) .
C17 C16 1.5356(17) .
C17 H17A 0.9800 .
C17 H17B 0.9800 .
C17 H17C 0.9800 .
C14 H14A 0.9800 .
C14 H14B 0.9800 .
C14 H14C 0.9800 .
C29 H29A 0.9800 .
C29 H29B 0.9800 .
C29 H29C 0.9800 .
C16 H16 1.0000 .
C25 H25 1.0000 .
C30 H30A 0.9800 .
C30 H30B 0.9800 .
C30 H30C 0.9800 .
C15 H15A 0.9800 .
C15 H15B 0.9800 .
C15 H15C 0.9800 .
O1 O1 0.968(4) 2_656
O1 Ge1 2.2033(19) 2_656
O2 Ge2 1.871(9) 2_656

loop_
_geom_torsion_atom_site_label_1
_geom_torsion_atom_site_label_2
_geom_torsion_atom_site_label_3
_geom_torsion_atom_site_label_4
_geom_torsion
_geom_torsion_site_symmetry_1
_geom_torsion_site_symmetry_4
O1 Ge1 C1 C6 101.55(12) . .
O1 Ge1 C1 C6 98.35(10) 2_656 .
O1 Ge1 C1 C2 -99.36(11) . .
O1 Ge1 C1 C2 -102.56(10) 2_656 .
O1 Ge1 C1 Ge2 2.3(2) . .
O1 Ge1 C1 Ge2 -1.0(2) 2_656 .
O2 Ge2 C1 C6 135.5(3) 2_656 .
O2 Ge2 C1 C6 54.1(3) . .
O3 Ge2 C1 C6 -81.4(4) . .
O2 Ge2 C1 C2 -51.1(3) 2_656 .
O2 Ge2 C1 C2 -132.5(3) . .
O3 Ge2 C1 C2 92.0(4) . .
O2 Ge2 C1 Ge1 -136.2(4) 2_656 .
O2 Ge2 C1 Ge1 142.4(3) . .
O3 Ge2 C1 Ge1 6.9(4) . .
C6 C1 C2 C3 -2.20(15) . .
Ge1 C1 C2 C3 -161.78(8) . .
Ge2 C1 C2 C3 -175.83(8) . .
C6 C1 C2 C19 173.77(10) . .
Ge1 C1 C2 C19 14.20(13) . .
Ge2 C1 C2 C19 0.14(13) . .
C3 C4 C5 C6 -0.54(17) . .
C10 C9 C8 C7 -0.23(17) . .
C10 C9 C8 C16 -178.21(10) . .
C12 C7 C8 C9 1.36(16) . .
C6 C7 C8 C9 -175.91(10) . .
C12 C7 C8 C16 179.34(10) . .
C6 C7 C8 C16 2.07(15) . .
C12 C11 C10 C9 1.18(17) . .
C8 C9 C10 C11 -1.04(17) . .
C4 C5 C6 C1 -0.87(16) . .
C4 C5 C6 C7 176.37(10) . .
C2 C1 C6 C5 2.22(15) . .
Ge1 C1 C6 C5 161.10(8) . .
Ge2 C1 C6 C5 175.67(8) . .
C2 C1 C6 C7 -174.97(9) . .
Ge1 C1 C6 C7 -16.08(14) . .
Ge2 C1 C6 C7 -1.52(14) . .
C12 C7 C6 C5 -88.54(13) . .
C8 C7 C6 C5 88.76(13) . .
C12 C7 C6 C1 88.68(13) . .
C8 C7 C6 C1 -94.02(13) . .
C23 C22 C21 C20 -0.74(19) . .
C5 C4 C3 C2 0.55(17) . .
C1 C2 C3 C4 0.84(17) . .
C19 C2 C3 C4 -175.14(10) . .
C21 C22 C23 C24 0.60(18) . .
C19 C24 C23 C22 0.22(17) . .
C25 C24 C23 C22 176.58(11) . .
C22 C21 C20 C19 0.07(17) . .
C22 C21 C20 C28 -178.36(11) . .
C29 C28 C20 C21 -55.37(15) . .
C30 C28 C20 C21 68.91(14) . .
C29 C28 C20 C19 126.26(12) . .
C30 C28 C20 C19 -109.47(13) . .
C21 C20 C19 C24 0.75(16) . .
C28 C20 C19 C24 179.14(10) . .
C21 C20 C19 C2 -177.89(10) . .
C28 C20 C19 C2 0.50(16) . .
C23 C24 C19 C20 -0.89(16) . .
C25 C24 C19 C20 -177.28(10) . .
C23 C24 C19 C2 177.73(10) . .
C25 C24 C19 C2 1.34(16) . .
C3 C2 C19 C20 82.98(13) . .
C1 C2 C19 C20 -93.04(13) . .
C3 C2 C19 C24 -95.66(13) . .
C1 C2 C19 C24 88.32(13) . .
C10 C11 C12 C7 -0.06(17) . .
C10 C11 C12 C13 177.74(11) . .
C8 C7 C12 C11 -1.22(16) . .
C6 C7 C12 C11 176.06(10) . .
C8 C7 C12 C13 -178.97(10) . .
C6 C7 C12 C13 -1.70(16) . .
C14 C13 C12 C11 -75.82(15) . .
C15 C13 C12 C11 48.43(16) . .
C14 C13 C12 C7 101.92(14) . .
C15 C13 C12 C7 -133.84(13) . .
C9 C8 C16 C18 -39.71(15) . .
C7 C8 C16 C18 142.36(11) . .
C9 C8 C16 C17 83.92(13) . .
C7 C8 C16 C17 -94.02(13) . .
C23 C24 C25 C27 32.40(16) . .
C19 C24 C25 C27 -151.31(11) . .
C23 C24 C25 C26 -90.84(13) . .
C19 C24 C25 C26 85.45(13) . .
C1 Ge1 O1 O1 -7.5(3) . 2_656
C1 Ge1 O1 Ge1 -7.5(3) . 2_656
O1 Ge1 O1 Ge1 0.0 2_656 2_656
O2 Ge2 O2 Ge2 0.0 2_656 2_656
C1 Ge2 O2 Ge2 108.8(3) . 2_656
O3 Ge2 O2 Ge2 -115.2(5) . 2_656
